data_4116702
loop_
_publ_author_name
'Scott T. Haubrich'
'Philip P. Power'

_publ_section_title
;
 Monomeric InC6H3-2,6-Trip2 (Trip = -C6H2-2,4,6-i-Pr3) and Its Manganese
 Complex (\h5-C5H5)(CO)2MnInC6H3-2,6-Trip2: One-Coordinate Indium in the
 Solid State
;
_journal_name_full 'Journal of the American Chemical Society'
_journal_page_first 2202
_journal_page_last 2203
_journal_paper_doi 10.1021/ja973479c
_journal_volume 120
_journal_year 1998
_chemical_formula_moiety 'C36 H49 In'
_chemical_formula_sum 'C36 H49.18 In0.82'
_chemical_formula_weight 576.09
_chemical_name_common 2,6-Trip~2~C~6~H~3~In
_chemical_name_systematic
; 
 ? 
;
_space_group_IT_number 33
_symmetry_cell_setting orthorhombic
_symmetry_space_group_name_Hall 'P 2c -2n'
_symmetry_space_group_name_H-M 'P n a 21'
_atom_sites_solution_hydrogens geom
_atom_sites_solution_primary direct
_atom_sites_solution_secondary difmap
_audit_creation_method SHELXL
_cell_angle_alpha 90.00
_cell_angle_beta 90.00
_cell_angle_gamma 90.00
_cell_formula_units_Z 4
_cell_length_a 7.944(2)
_cell_length_b 16.238(3)
_cell_length_c 25.640(5)
_cell_measurement_reflns_used 40
_cell_measurement_temperature 130(2)
_cell_measurement_theta_max 12.36
_cell_measurement_theta_min 4.63
_cell_volume 3307.4(12)
_computing_cell_refinement 'Siemens P3'
_computing_data_collection 'Siemens P3'
_computing_data_reduction 'Siemens XDISK'
_computing_molecular_graphics 'SHELXTL 5, XP'
_computing_publication_material 'SHELXTL 5, XCIF'
_computing_structure_refinement 'SHELXL-93 (Sheldrick, 1993)'
_computing_structure_solution 'SHELXS-86 (Sheldrick, 1990)'
_diffrn_ambient_temperature 130(2)
_diffrn_measurement_device 'Siemens R3M/V'
_diffrn_measurement_method \w
_diffrn_radiation_monochromator graphite
_diffrn_radiation_source 'normal-focus sealed tube'
_diffrn_radiation_type MoK\a
_diffrn_radiation_wavelength 0.71073
_diffrn_reflns_av_R_equivalents 0.0000
_diffrn_reflns_av_sigmaI/netI 0.0711
_diffrn_reflns_limit_h_max 10
_diffrn_reflns_limit_h_min 0
_diffrn_reflns_limit_k_max 21
_diffrn_reflns_limit_k_min 0
_diffrn_reflns_limit_l_max 33
_diffrn_reflns_limit_l_min 0
_diffrn_reflns_number 4313
_diffrn_reflns_theta_max 27.49
_diffrn_reflns_theta_min 1.48
_diffrn_standards_decay_% 2.25
_diffrn_standards_interval_count 198
_diffrn_standards_number 2
_exptl_absorpt_coefficient_mu 0.612
_exptl_absorpt_correction_T_max 0.963
_exptl_absorpt_correction_T_min 0.858
_exptl_absorpt_correction_type XABS2
_exptl_crystal_colour orange
_exptl_crystal_density_diffrn 1.157
_exptl_crystal_description parallelepiped
_exptl_crystal_F_000 1221
_exptl_crystal_size_max 0.54
_exptl_crystal_size_mid 0.30
_exptl_crystal_size_min 0.08
_refine_diff_density_max 0.435
_refine_diff_density_min -0.300
_refine_diff_density_rms 0.071
_refine_ls_abs_structure_details 'Flack H D (1983), Acta Cryst. A39, 876-881'
_refine_ls_abs_structure_Flack 0.04(9)
_refine_ls_extinction_coef NA
_refine_ls_extinction_method NA
_refine_ls_goodness_of_fit_all 1.039
_refine_ls_goodness_of_fit_obs 1.114
_refine_ls_hydrogen_treatment riding
_refine_ls_matrix_type full
_refine_ls_number_parameters 341
_refine_ls_number_reflns 3880
_refine_ls_number_restraints 39
_refine_ls_restrained_S_all 1.255
_refine_ls_restrained_S_obs 1.117
_refine_ls_R_factor_all 0.1110
_refine_ls_R_factor_obs 0.0520
_refine_ls_shift/esd_max 'torsion around C34 -1.333'
_refine_ls_shift/esd_mean 0.115
_refine_ls_structure_factor_coef Fsqd
_refine_ls_weighting_details 'w=1/[\s^2^(Fo^2^)+(0.0499P)^2^+0.1237P] where P=(Fo^2^+2Fc^2^)/3'
_refine_ls_weighting_scheme calc
_refine_ls_wR_factor_all 0.1483
_refine_ls_wR_factor_obs 0.0993
_reflns_number_observed 2344
_reflns_number_total 3885
_reflns_observed_criterion >2sigma(I)
_cod_data_source_file ja973479c.cif
_cod_data_source_block sth07
_cod_depositor_comments
;
The following automatic conversions were performed:

'_refine_ls_weighting_scheme' value 'calc
w=1/[\s^2^(Fo^2^)+(0.0499P)^2^+0.1237P] where P=(Fo^2^+2Fc^2^)/3' was
changed to 'calc'. New tag '_refine_ls_weighting_details' was
created. The value of the new tag was set to
'w=1/[\s^2^(Fo^2^)+(0.0499P)^2^+0.1237P] where P=(Fo^2^+2Fc^2^)/3'.

Automatic conversion script
Id: cif_fix_values 3143 2015-03-26 13:38:13Z robertas 
;
_cod_original_cell_volume 3307.4(11)
_cod_database_code 4116702

loop_
_symmetry_equiv_pos_as_xyz
'x, y, z'
'-x, -y, z+1/2'
'x+1/2, -y+1/2, z'
'-x+1/2, y+1/2, z+1/2'

loop_
_atom_site_aniso_label
_atom_site_aniso_U_11
_atom_site_aniso_U_22
_atom_site_aniso_U_33
_atom_site_aniso_U_23
_atom_site_aniso_U_13
_atom_site_aniso_U_12
In 0.0436(3) 0.0365(3) 0.0631(4) 0.0017(11) -0.0003(14) 0.0198(2)
C1 0.027(3) 0.028(3) 0.030(3) 0.007(8) 0.023(7) 0.002(2)
C2 0.049(8) 0.029(8) 0.023(7) 0.004(6) -0.002(7) -0.010(7)
C4 0.031(3) 0.037(3) 0.043(3) -0.001(12) -0.007(11) 0.007(2)
C5 0.034(5) 0.037(5) 0.039(5) -0.011(4) 0.008(4) 0.009(4)
C6 0.003(5) 0.025(7) 0.033(8) 0.004(6) -0.002(5) 0.004(5)
C7 0.041(8) 0.024(7) 0.021(7) 0.011(5) 0.004(6) -0.004(6)
C8 0.030(8) 0.022(6) 0.022(6) -0.002(5) 0.010(5) 0.004(6)
C9 0.049(9) 0.022(5) 0.030(7) 0.002(5) 0.007(6) -0.013(5)
C10 0.037(5) 0.026(4) 0.017(4) -0.005(3) 0.013(3) 0.011(3)
C11 0.084(12) 0.029(7) 0.045(8) -0.018(6) -0.022(8) 0.007(7)
C12 0.032(9) 0.039(9) 0.031(9) 0.006(8) 0.003(8) 0.004(7)
C13 0.020(7) 0.039(8) 0.028(8) 0.009(6) 0.011(5) 0.015(6)
C14 0.032(9) 0.058(9) 0.025(7) -0.014(7) 0.016(6) 0.001(7)
C15 0.023(7) 0.070(10) 0.031(8) -0.003(7) -0.006(6) 0.026(6)
C17 0.039(7) 0.031(6) 0.022(5) -0.010(4) -0.007(5) 0.009(5)
C18 0.051(11) 0.023(8) 0.032(9) 0.005(7) 0.007(9) -0.006(7)
C19 0.036(7) 0.044(7) 0.059(8) -0.009(6) -0.006(5) 0.011(5)
C20 0.022(7) 0.054(10) 0.045(10) 0.003(8) 0.010(7) 0.000(7)
C21 0.031(6) 0.065(10) 0.066(8) 0.025(7) -0.016(6) -0.014(6)
C22 0.083(9) 0.071(9) 0.022(7) 0.008(6) 0.000(6) -0.008(7)
C23 0.097(12) 0.070(9) 0.016(5) -0.002(5) 0.011(6) 0.034(9)
C24 0.039(7) 0.058(8) 0.069(11) -0.016(7) 0.000(7) -0.010(6)
C25 0.100(17) 0.092(14) 0.113(18) 0.057(12) -0.008(13) -0.027(12)
C26 0.059(12) 0.021(6) 0.082(11) -0.005(7) 0.023(9) -0.017(7)
C27 0.049(13) 0.083(16) 0.076(14) -0.011(11) 0.012(10) -0.013(11)
C28 0.049(8) 0.034(7) 0.064(11) 0.000(7) -0.009(7) -0.003(6)
C29 0.047(10) 0.058(10) 0.019(6) 0.013(6) 0.006(6) -0.006(7)
C30 0.038(12) 0.073(12) 0.124(18) -0.037(13) 0.010(12) -0.014(9)
C31 0.163(17) 0.030(6) 0.060(9) -0.008(6) 0.004(10) -0.025(9)
C32 0.051(11) 0.036(9) 0.033(8) 0.008(7) 0.001(8) -0.015(8)
C33 0.107(16) 0.069(13) 0.176(22) 0.002(15) 0.083(15) -0.026(12)
C34 0.138(15) 0.095(11) 0.035(8) 0.022(8) 0.007(8) 0.095(10)
C35 0.033(5) 0.030(5) 0.064(8) 0.010(4) -0.023(5) -0.015(4)
C36 0.150(16) 0.127(14) 0.045(10) 0.030(9) 0.014(10) 0.122(12)

loop_
_atom_site_label
_atom_site_type_symbol
_atom_site_fract_x
_atom_site_fract_y
_atom_site_fract_z
_atom_site_U_iso_or_equiv
_atom_site_thermal_displace_type
_atom_site_occupancy
_atom_site_calc_flag
_atom_site_refinement_flags
_atom_site_disorder_group
In In 0.28032(7) 0.92334(3) 0.3313(2) 0.0477(2) Uani 0.814(3) d P 1
C1 C 0.0659(6) 1.0144(3) 0.3318(5) 0.0282(13) Uani 1 d D .
H1 H 0.1517 0.9733 0.3300 0.030 Uiso 0.186(3) d P 2
C2 C 0.0018(18) 1.0473(8) 0.2853(4) 0.033(4) Uani 1 d D .
C3 C -0.1147(18) 1.1110(8) 0.2837(5) 0.027(3) Uiso 1 d D .
H3 H -0.1512(18) 1.1340(8) 0.2516(5) 0.032 Uiso 1 calc R .
C4 C -0.1755(6) 1.1396(3) 0.3310(6) 0.0371(13) Uani 1 d D .
H4 H -0.2565(6) 1.1826(3) 0.3315(6) 0.045 Uiso 1 calc R .
C5 C -0.1198(20) 1.1062(9) 0.3774(6) 0.037(4) Uani 1 d D .
H5 H -0.1664(20) 1.1258(9) 0.4092(6) 0.044 Uiso 1 calc R .
C6 C 0.0024(14) 1.0448(7) 0.3791(4) 0.020(3) Uani 1 d D .
C7 C 0.0646(16) 1.0114(7) 0.2346(4) 0.029(4) Uani 1 d D .
C8 C 0.2044(16) 1.0479(7) 0.2095(4) 0.025(3) Uani 1 d D .
C9 C 0.2708(18) 1.0143(7) 0.1639(5) 0.034(4) Uani 1 d D .
H9 H 0.3585(18) 1.0423(7) 0.1460(5) 0.040 Uiso 1 calc R .
C10 C 0.2103(17) 0.9405(7) 0.1445(4) 0.027(3) Uani 1 d D .
C11 C 0.0722(19) 0.9049(9) 0.1687(5) 0.053(5) Uani 1 d D .
H11 H 0.0213(19) 0.8580(9) 0.1531(5) 0.063 Uiso 1 calc R .
C12 C 0.0050(19) 0.9356(8) 0.2155(5) 0.034(4) Uani 1 d D .
C13 C 0.0728(15) 1.0087(7) 0.4290(4) 0.029(4) Uani 1 d D .
C14 C 0.2011(17) 1.0498(8) 0.4569(5) 0.038(4) Uani 1 d D .
C15 C 0.2667(17) 1.0083(8) 0.5001(5) 0.041(4) Uani 1 d D .
H15 H 0.3588(17) 1.0330(8) 0.5178(5) 0.050 Uiso 1 calc R .
C16 C 0.2076(22) 0.9338(9) 0.5192(6) 0.054(5) Uiso 1 d D .
C17 C 0.0779(16) 0.8973(9) 0.4911(4) 0.031(3) Uani 1 d D .
H17 H 0.0385(16) 0.8447(9) 0.5017(4) 0.037 Uiso 1 calc R .
C18 C 0.0031(20) 0.9346(7) 0.4478(5) 0.035(4) Uani 1 d D .
C19 C 0.2541(16) 1.1992(9) 0.1876(6) 0.047(4) Uani 1 d D .
H19A H 0.3068(59) 1.1835(16) 0.1545(8) 0.070 Uiso 1 calc R .
H19B H 0.3076(60) 1.2493(12) 0.2009(10) 0.070 Uiso 1 calc R .
H19C H 0.1339(16) 1.2094(24) 0.1820(17) 0.070 Uiso 1 calc R .
C20 C 0.2759(16) 1.1302(8) 0.2268(5) 0.040(4) Uani 1 d D .
H20 H 0.2130(16) 1.1468(8) 0.2589(5) 0.048 Uiso 1 calc R .
C21 C 0.4604(15) 1.1252(13) 0.2416(6) 0.054(4) Uani 1 d D .
H21A H 0.4946(24) 1.1766(18) 0.2586(21) 0.081 Uiso 1 calc R .
H21B H 0.5283(17) 1.1166(39) 0.2102(7) 0.081 Uiso 1 calc R .
H21C H 0.4776(20) 1.0790(24) 0.2657(19) 0.081 Uiso 1 calc R .
C22 C 0.1578(19) 0.9054(10) 0.0493(4) 0.059(4) Uani 1 d D .
H22A H 0.0447(52) 0.8835(76) 0.0557(20) 0.088 Uiso 1 calc R .
H22B H 0.2082(92) 0.8769(69) 0.0195(13) 0.088 Uiso 1 calc R .
H22C H 0.1506(141) 0.9645(11) 0.0419(31) 0.088 Uiso 1 calc R .
C23 C 0.2638(18) 0.8921(8) 0.0962(4) 0.061(5) Uani 1 d D .
H23 H 0.3609(18) 0.9277(8) 0.0857(4) 0.073 Uiso 1 calc R .
C24 C 0.3585(16) 0.8146(8) 0.1042(6) 0.055(4) Uani 1 d D .
H24A H 0.4031(139) 0.7954(43) 0.0707(10) 0.083 Uiso 1 calc R .
H24B H 0.2832(44) 0.7726(25) 0.1187(48) 0.083 Uiso 1 calc R .
H24C H 0.4518(100) 0.8243(20) 0.1284(40) 0.083 Uiso 1 calc R .
C25 C -0.1251(31) 0.8061(10) 0.2551(8) 0.102(8) Uani 1 d D .
H25A H -0.2214(93) 0.7872(25) 0.2758(46) 0.152 Uiso 1 calc R .
H25B H -0.0217(101) 0.8001(16) 0.2756(47) 0.152 Uiso 1 calc R .
H25C H -0.1164(171) 0.7730(15) 0.2233(8) 0.152 Uiso 1 calc R .
C26 C -0.1496(18) 0.8958(8) 0.2407(6) 0.054(5) Uani 1 d D .
H26 H -0.1749(18) 0.9267(8) 0.2735(6) 0.065 Uiso 1 calc R .
C27 C -0.3024(23) 0.9024(17) 0.2054(8) 0.069(7) Uani 1 d D .
H27A H -0.3178(60) 0.9599(19) 0.1948(25) 0.104 Uiso 1 calc R .
H27B H -0.4026(30) 0.8836(49) 0.2242(14) 0.104 Uiso 1 calc R .
H27C H -0.2854(52) 0.8682(43) 0.1744(18) 0.104 Uiso 1 calc R .
C28 C -0.1064(24) 0.8033(7) 0.4071(6) 0.049(4) Uani 1 d D .
H28A H -0.0116(75) 0.8020(8) 0.3827(27) 0.074 Uiso 1 calc R .
H28B H -0.2055(44) 0.7784(17) 0.3907(30) 0.074 Uiso 1 calc R .
H28C H -0.0772(106) 0.7722(15) 0.4386(8) 0.074 Uiso 1 calc R .
C29 C -0.1451(16) 0.8917(8) 0.4217(4) 0.041(4) Uani 1 d D .
H29 H -0.1684(16) 0.9219(8) 0.3885(4) 0.050 Uiso 1 calc R .
C30 C -0.3030(22) 0.8973(15) 0.4547(10) 0.078(7) Uani 1 d D .
H30A H -0.2792(37) 0.8766(50) 0.4898(14) 0.117 Uiso 1 calc R .
H30B H -0.3922(41) 0.8640(46) 0.4388(21) 0.117 Uiso 1 calc R .
H30C H -0.3396(63) 0.9548(17) 0.4568(28) 0.117 Uiso 1 calc R .
C31 C 0.2621(26) 1.1930(10) 0.4824(6) 0.084(6) Uani 1 d D .
H31A H 0.1542(44) 1.1868(35) 0.5005(20) 0.127 Uiso 1 calc R .
H31B H 0.2719(109) 1.2492(10) 0.4689(7) 0.127 Uiso 1 calc R .
H31C H 0.3544(59) 1.1822(33) 0.5068(17) 0.127 Uiso 1 calc R .
C32 C 0.2709(20) 1.1321(7) 0.4375(5) 0.040(4) Uani 1 d D .
H32 H 0.1945(20) 1.1525(7) 0.4093(5) 0.048 Uiso 1 calc R .
C33 C 0.4443(22) 1.1212(16) 0.4140(8) 0.118(9) Uani 1 d D .
H33A H 0.4341(23) 1.0947(58) 0.3798(19) 0.176 Uiso 1 calc R .
H33B H 0.5129(46) 1.0866(57) 0.4370(21) 0.176 Uiso 1 calc R .
H33C H 0.4981(58) 1.1751(17) 0.4100(39) 0.176 Uiso 1 calc R .
C34 C 0.3629(24) 0.8215(9) 0.5594(6) 0.089(7) Uani 1 d D .
H34A H 0.4446(172) 0.8086(47) 0.5869(41) 0.134 Uiso 1 calc R .
H34B H 0.4190(199) 0.8202(33) 0.5254(32) 0.134 Uiso 1 calc R .
H34C H 0.2719(39) 0.7807(16) 0.5600(70) 0.134 Uiso 1 calc R .
C35 C 0.2920(15) 0.9047(7) 0.5686(5) 0.042(3) Uani 1 d D .
H35 H 0.3869(15) 0.9431(7) 0.5767(5) 0.050 Uiso 1 calc R .
C36 C 0.1723(23) 0.9071(12) 0.6120(5) 0.108(8) Uani 1 d D .
H36A H 0.0795(143) 0.8689(98) 0.6051(40) 0.161 Uiso 1 calc R .
H36B H 0.1277(206) 0.9631(31) 0.6157(54) 0.161 Uiso 1 calc R .
H36C H 0.2295(71) 0.8910(132) 0.6443(16) 0.161 Uiso 1 calc R .

loop_
_atom_type_symbol
_atom_type_description
_atom_type_scat_dispersion_real
_atom_type_scat_dispersion_imag
_atom_type_scat_source
C C 0.0033 0.0016 'International Tables Vol C Tables 4.2.6.8 and 6.1.1.4'
H H 0.0000 0.0000 'International Tables Vol C Tables 4.2.6.8 and 6.1.1.4'
In In -0.7276 1.3100 'International Tables Vol C Tables 4.2.6.8 and 6.1.1.4'

loop_
_geom_angle_atom_site_label_1
_geom_angle_atom_site_label_2
_geom_angle_atom_site_label_3
_geom_angle
C6 C1 C2 118.1(4)
C6 C1 In 120.5(7)
C2 C1 In 121.2(8)
C3 C2 C1 123.3(10)
C3 C2 C7 118.9(11)
C1 C2 C7 117.7(11)
C2 C3 C4 117.2(10)
C5 C4 C3 120.7(5)
C4 C5 C6 122.2(10)
C1 C6 C5 118.3(9)
C1 C6 C13 117.4(9)
C5 C6 C13 124.2(10)
C12 C7 C8 118.2(10)
C12 C7 C2 121.8(10)
C8 C7 C2 119.3(10)
C9 C8 C20 116.6(10)
C9 C8 C7 121.0(10)
C20 C8 C7 122.0(9)
C8 C9 C10 120.6(10)
C11 C10 C9 118.3(10)
C11 C10 C23 111.6(10)
C9 C10 C23 129.9(10)
C10 C11 C12 122.3(11)
C7 C12 C11 118.7(11)
C7 C12 C26 119.5(10)
C11 C12 C26 121.0(11)
C14 C13 C18 120.9(10)
C14 C13 C6 120.8(10)
C18 C13 C6 118.3(10)
C13 C14 C15 116.3(11)
C13 C14 C32 120.7(11)
C15 C14 C32 122.9(12)
C16 C15 C14 125.0(12)
C15 C16 C17 116.1(12)
C15 C16 C35 114.7(10)
C17 C16 C35 129.2(11)
C18 C17 C16 122.8(13)
C17 C18 C13 118.4(12)
C17 C18 C29 118.6(10)
C13 C18 C29 123.0(10)
C8 C20 C21 112.8(13)
C8 C20 C19 114.4(12)
C21 C20 C19 108.4(11)
C24 C23 C22 121.5(12)
C24 C23 C10 117.9(11)
C22 C23 C10 115.1(11)
C25 C26 C27 108.5(16)
C25 C26 C12 114.0(14)
C27 C26 C12 111.1(14)
C18 C29 C30 111.6(13)
C18 C29 C28 112.6(12)
C30 C29 C28 111.2(14)
C31 C32 C33 114.9(15)
C31 C32 C14 107.8(12)
C33 C32 C14 110.9(14)
C36 C35 C16 109.9(12)
C36 C35 C34 113.0(12)
C16 C35 C34 108.7(12)

loop_
_geom_bond_atom_site_label_1
_geom_bond_atom_site_label_2
_geom_bond_distance
In C1 2.256(4)
C1 C6 1.403(8)
C1 C2 1.404(8)
C2 C3 1.388(8)
C2 C7 1.509(8)
C3 C4 1.384(8)
C4 C5 1.379(8)
C5 C6 1.393(8)
C6 C13 1.513(8)
C7 C12 1.406(8)
C7 C8 1.414(8)
C8 C9 1.393(8)
C8 C20 1.519(9)
C9 C10 1.384(8)
C10 C11 1.387(9)
C10 C23 1.525(8)
C11 C12 1.405(8)
C12 C26 1.531(9)
C13 C14 1.413(8)
C13 C18 1.410(8)
C14 C15 1.399(8)
C14 C32 1.530(8)
C15 C16 1.387(9)
C16 C17 1.390(9)
C16 C35 1.509(9)
C17 C18 1.397(8)
C18 C29 1.523(8)
C19 C20 1.515(9)
C20 C21 1.517(8)
C22 C23 1.484(9)
C23 C24 1.481(9)
C25 C26 1.515(9)
C26 C27 1.518(9)
C28 C29 1.515(9)
C29 C30 1.515(9)
C31 C32 1.519(9)
C32 C33 1.514(9)
C34 C35 1.483(9)
C35 C36 1.465(9)
